data_4084550
loop_
_publ_author_name
'Hameury, Sophie'
'de Fr\'emont, Pierre'
'Breuil, Pierre-Alain R.'
'Olivier-Bourbigou, H\'el\`ene'
'Braunstein, Pierre'

_publ_section_title
;
 Bis(ether-functionalized NHC) Nickel(II)
 Complexes,TranstoCisIsomerization Triggered by Water Coordination, and
 Catalytic Ethylene Oligomerization
;
_journal_issue 11
_journal_name_full Organometallics
_journal_page_first 2183
_journal_paper_doi 10.1021/om5008506
_journal_volume 34
_journal_year 2015
_chemical_formula_moiety 'C20 H36 Br2 N4 Ni O2'
_chemical_formula_sum 'C20 H36 Br2 N4 Ni O2'
_chemical_formula_weight 583.06
_chemical_name_common '[NiBr2{ImnBu(EtOMe)}2]'
_space_group_IT_number 15
_symmetry_cell_setting monoclinic
_symmetry_Int_Tables_number 15
_symmetry_space_group_name_Hall '-C 2yc'
_symmetry_space_group_name_H-M 'C 1 2/c 1'
_atom_sites_solution_hydrogens geom
_atom_sites_solution_primary direct
_atom_sites_solution_secondary difmap
_audit_creation_method SHELXL-97
_cell_angle_alpha 90.00
_cell_angle_beta 91.023(2)
_cell_angle_gamma 90.00
_cell_formula_units_Z 8
_cell_length_a 19.1760(10)
_cell_length_b 12.8400(4)
_cell_length_c 20.9060(11)
_cell_measurement_reflns_used 5779
_cell_measurement_temperature 173(2)
_cell_measurement_theta_max 27.485
_cell_measurement_theta_min 0.998
_cell_volume 5146.7(4)
_computing_cell_refinement 'HKL Scalepack (Otwinowski & Minor 1997)'
_computing_data_collection 'Collect (Bruker AXS BV, 1997-2004)'
_computing_data_reduction 'HKL Denzo and Scalepack (Otwinowski & Minor 1997)'
_computing_molecular_graphics 'Ortep-3 for Windows (Farrugia, 1997)'
_computing_publication_material 'WinGX publication routines (Farrugia, 1999)'
_computing_structure_refinement 'SHELXL-97 (Sheldrick, 2008)'
_computing_structure_solution 'Sir 97'
_diffrn_ambient_temperature 173(2)
_diffrn_detector_area_resol_mean 9
_diffrn_measured_fraction_theta_full 0.996
_diffrn_measured_fraction_theta_max 0.996
_diffrn_measurement_device_type KappaCCD
_diffrn_measurement_method 'CCD rotation images, thick slices'
_diffrn_radiation_monochromator graphite
_diffrn_radiation_probe x-ray
_diffrn_radiation_type MoK\a
_diffrn_radiation_wavelength 0.71073
_diffrn_reflns_av_R_equivalents 0.0433
_diffrn_reflns_av_unetI/netI 0.0632
_diffrn_reflns_limit_h_max 23
_diffrn_reflns_limit_h_min -23
_diffrn_reflns_limit_k_max 15
_diffrn_reflns_limit_k_min -15
_diffrn_reflns_limit_l_max 25
_diffrn_reflns_limit_l_min -25
_diffrn_reflns_number 9210
_diffrn_reflns_theta_full 26.00
_diffrn_reflns_theta_max 26.00
_diffrn_reflns_theta_min 2.71
_diffrn_source 'fine-focus sealed tube'
_exptl_absorpt_coefficient_mu 3.881
_exptl_absorpt_correction_T_max 0.2854
_exptl_absorpt_correction_T_min 0.2688
_exptl_absorpt_correction_type cylinder
_exptl_absorpt_process_details
;
Interpolation using  Int.Tab. Vol. C (1992) p. 523,Tab. 6.3.3.3
for values of muR in the range 0-2.5, and Int.Tab. Vol.II (1959)
p.302; Table 5.3.6 B for muR in the range 2.6-10.0.
The interpolation procedure of C.W.Dwiggins Jr (Acta Cryst.(1975)
A31,146-148) is used with some modification.
;
_exptl_crystal_colour orange
_exptl_crystal_density_diffrn 1.505
_exptl_crystal_density_method 'not measured'
_exptl_crystal_description Prisms
_exptl_crystal_F_000 2384
_exptl_crystal_recrystallization_method 'THF - Pentane'
_exptl_crystal_size_max 0.20
_exptl_crystal_size_mid 0.19
_exptl_crystal_size_min 0.18
_refine_diff_density_max 0.929
_refine_diff_density_min -0.489
_refine_diff_density_rms 0.081
_refine_ls_extinction_method none
_refine_ls_goodness_of_fit_ref 1.002
_refine_ls_hydrogen_treatment constr
_refine_ls_matrix_type full
_refine_ls_number_parameters 287
_refine_ls_number_reflns 5051
_refine_ls_number_restraints 278
_refine_ls_restrained_S_all 1.019
_refine_ls_R_factor_all 0.0908
_refine_ls_R_factor_gt 0.0455
_refine_ls_shift/su_max 0.001
_refine_ls_shift/su_mean 0.000
_refine_ls_structure_factor_coef Fsqd
_refine_ls_weighting_details 'calc w=1/[\s^2^(Fo^2^)+(0.0487P)^2^+0.0000P] where P=(Fo^2^+2Fc^2^)/3'
_refine_ls_weighting_scheme calc
_refine_ls_wR_factor_gt 0.0926
_refine_ls_wR_factor_ref 0.1021
_reflns_number_gt 3231
_reflns_number_total 5051
_reflns_threshold_expression >2sigma(I)
_cod_data_source_file om5008506_si_002.cif
_cod_data_source_block compound_10
_cod_depositor_comments 'Adding full bibliography for 4084545--4084559.cif.'
_cod_original_sg_symbol_H-M 'C 2/c'
_cod_database_code 4084550

loop_
_symmetry_equiv_pos_as_xyz
'x, y, z'
'-x, y, -z+1/2'
'x+1/2, y+1/2, z'
'-x+1/2, y+1/2, -z+1/2'
'-x, -y, -z'
'x, -y, z-1/2'
'-x+1/2, -y+1/2, -z'
'x+1/2, -y+1/2, z-1/2'

loop_
_atom_site_label
_atom_site_type_symbol
_atom_site_fract_x
_atom_site_fract_y
_atom_site_fract_z
_atom_site_U_iso_or_equiv
_atom_site_adp_type
_atom_site_occupancy
_atom_site_symmetry_multiplicity
_atom_site_calc_flag
_atom_site_refinement_flags
_atom_site_disorder_assembly
_atom_site_disorder_group
C1 C 0.7464(2) 0.7552(3) 0.40866(19) 0.0418(10) Uani 1 1 d U E .
C2 C 0.7072(3) 0.7640(3) 0.3070(2) 0.0582(12) Uani 1 1 d U E .
H2 H 0.6770 0.7713 0.2719 0.070 Uiso 1 1 calc R . .
C3 C 0.7751(3) 0.7464(3) 0.3051(2) 0.0591(12) Uani 1 1 d U E .
H3 H 0.8017 0.7386 0.2687 0.071 Uiso 1 1 calc R . .
C4 C 0.8718(2) 0.7209(3) 0.3873(2) 0.0578(12) Uani 1 1 d U E .
H4A H 0.8813 0.7546 0.4280 0.069 Uiso 1 1 calc R . .
H4B H 0.9024 0.7515 0.3560 0.069 Uiso 1 1 calc R . .
C5 C 0.8884(3) 0.6057(4) 0.3935(3) 0.0758(14) Uani 1 1 d DU . .
H5A H 0.9324 0.5973 0.4165 0.091 Uiso 1 1 calc R A 1
H5B H 0.8524 0.5720 0.4181 0.091 Uiso 1 1 calc R A 1
C7 C 0.9088(4) 0.4438(5) 0.3369(4) 0.137(3) Uani 1 1 d DU . .
H7A H 0.9098 0.4137 0.2949 0.205 Uiso 1 1 calc R B 1
H7B H 0.8737 0.4100 0.3615 0.205 Uiso 1 1 calc R B 1
H7C H 0.9535 0.4350 0.3577 0.205 Uiso 1 1 calc R B 1
C8 C 0.6200(2) 0.7919(4) 0.3940(2) 0.0624(12) Uani 1 1 d U E .
H8A H 0.6135 0.7553 0.4341 0.075 Uiso 1 1 calc R . .
H8B H 0.5854 0.7661 0.3635 0.075 Uiso 1 1 calc R . .
C9 C 0.6085(3) 0.9074(4) 0.4044(3) 0.0788(15) Uani 1 1 d DU . .
H9A H 0.5627 0.9181 0.4222 0.095 Uiso 1 1 calc R C 1
H9B H 0.6430 0.9331 0.4350 0.095 Uiso 1 1 calc R C 1
C10 C 0.5992(4) 1.0748(4) 0.3539(4) 0.135(3) Uani 1 1 d DU . .
H10A H 0.6030 1.1088 0.3132 0.203 Uiso 1 1 calc R D 1
H10B H 0.6323 1.1047 0.3836 0.203 Uiso 1 1 calc R D 1
H10C H 0.5529 1.0839 0.3697 0.203 Uiso 1 1 calc R D 1
C11 C -0.0950(2) 0.0072(3) 0.27502(19) 0.0374(9) Uani 1 1 d U . .
C12 C -0.2123(2) 0.0073(3) 0.2737(2) 0.0453(10) Uani 1 1 d U . .
H12 H -0.2582 0.0075 0.2585 0.054 Uiso 1 1 calc R . .
C13 C -0.1918(2) 0.0076(3) 0.3350(2) 0.0443(10) Uani 1 1 d U . .
H13 H -0.2203 0.0076 0.3705 0.053 Uiso 1 1 calc R . .
C14 C -0.0753(2) 0.0151(3) 0.39236(19) 0.0432(10) Uani 1 1 d U . .
H14A H -0.0272 0.0018 0.3812 0.052 Uiso 1 1 calc R . .
H14B H -0.0892 -0.0378 0.4227 0.052 Uiso 1 1 calc R . .
C15 C -0.0805(3) 0.1232(3) 0.4238(2) 0.0543(12) Uani 1 1 d U . .
H15A H -0.0659 0.1758 0.3936 0.065 Uiso 1 1 calc R . .
H15B H -0.1288 0.1368 0.4340 0.065 Uiso 1 1 calc R . .
C16 C -0.0368(3) 0.1315(4) 0.4833(2) 0.0640(13) Uani 1 1 d U . .
H16A H 0.0117 0.1200 0.4730 0.077 Uiso 1 1 calc R . .
H16B H -0.0506 0.0777 0.5132 0.077 Uiso 1 1 calc R . .
C17 C -0.0444(3) 0.2371(4) 0.5145(3) 0.0831(17) Uani 1 1 d U . .
H17A H -0.0240 0.2893 0.4878 0.125 Uiso 1 1 calc R . .
H17B H -0.0211 0.2367 0.5555 0.125 Uiso 1 1 calc R . .
H17C H -0.0930 0.2522 0.5199 0.125 Uiso 1 1 calc R . .
C18 C -0.1524(2) 0.0054(3) 0.16714(19) 0.0513(11) Uani 1 1 d U . .
H18A H -0.1085 0.0348 0.1533 0.062 Uiso 1 1 calc R . .
H18B H -0.1896 0.0495 0.1507 0.062 Uiso 1 1 calc R . .
C19 C -0.1605(3) -0.1009(4) 0.1391(2) 0.0727(14) Uani 1 1 d U . .
H19A H -0.1544 -0.0983 0.0931 0.087 Uiso 1 1 calc R . .
H19B H -0.1257 -0.1476 0.1573 0.087 Uiso 1 1 calc R . .
C20 C -0.2520(4) -0.2200(5) 0.1187(4) 0.131(2) Uani 1 1 d U . .
H20A H -0.2469 -0.2050 0.0740 0.197 Uiso 1 1 calc R . .
H20B H -0.3002 -0.2337 0.1272 0.197 Uiso 1 1 calc R . .
H20C H -0.2245 -0.2800 0.1299 0.197 Uiso 1 1 calc R . .
O2 O -0.2302(3) -0.1380(3) 0.15350(19) 0.1128(15) Uani 1 1 d U . .
O1A O 0.6136(16) 0.9649(13) 0.3467(9) 0.088(3) Uani 0.55(3) 1 d PDU E 1
C6B C 0.606(3) 0.963(2) 0.3438(18) 0.091(4) Uani 0.45(3) 1 d PDU E 2
H6B1 H 0.5667 0.9378 0.3182 0.109 Uiso 0.45(3) 1 calc PR E 2
H6B2 H 0.6483 0.9486 0.3205 0.109 Uiso 0.45(3) 1 calc PR E 2
O1B O 0.8806(15) 0.5525(18) 0.3323(12) 0.094(4) Uani 0.45(3) 1 d PDU E 2
C6A C 0.893(2) 0.555(2) 0.3317(15) 0.093(4) Uani 0.55(3) 1 d PDU E 1
H6A1 H 0.9287 0.5893 0.3071 0.112 Uiso 0.55(3) 1 calc PR E 1
H6A2 H 0.8488 0.5640 0.3087 0.112 Uiso 0.55(3) 1 calc PR E 1
N1 N 0.6893(2) 0.7696(3) 0.37038(16) 0.0483(9) Uani 1 1 d U . .
N2 N 0.7990(2) 0.7417(2) 0.36794(16) 0.0462(8) Uani 1 1 d U . .
N6 N -0.15349(18) 0.0067(2) 0.23717(15) 0.0398(8) Uani 1 1 d U . .
N7 N -0.11934(17) 0.0080(2) 0.33514(16) 0.0384(8) Uani 1 1 d U . .
Ni1 Ni 0.7500 0.7500 0.5000 0.0415(2) Uani 1 2 d SU . .
Ni2 Ni 0.0000 0.00733(5) 0.2500 0.03736(19) Uani 1 2 d SU . .
Br1 Br 0.78952(3) 0.92063(3) 0.50493(2) 0.05587(16) Uani 1 1 d U E .
Br2 Br 0.0000 0.18859(4) 0.2500 0.04726(19) Uani 1 2 d SU . .
Br3 Br 0.0000 -0.17380(4) 0.2500 0.0613(2) Uani 1 2 d SU . .

loop_
_atom_site_aniso_label
_atom_site_aniso_U_11
_atom_site_aniso_U_22
_atom_site_aniso_U_33
_atom_site_aniso_U_23
_atom_site_aniso_U_13
_atom_site_aniso_U_12
C1 0.048(2) 0.045(2) 0.032(2) -0.0007(18) -0.0007(19) -0.0052(19)
C2 0.092(3) 0.055(3) 0.027(2) -0.004(2) -0.013(2) 0.007(3)
C3 0.094(4) 0.056(3) 0.028(2) 0.002(2) 0.013(2) 0.005(3)
C4 0.050(3) 0.066(3) 0.058(3) -0.009(2) 0.011(2) -0.002(2)
C5 0.060(3) 0.079(3) 0.088(4) -0.003(3) 0.002(3) 0.005(3)
C7 0.128(6) 0.080(4) 0.201(7) -0.051(4) -0.029(5) 0.019(4)
C8 0.048(3) 0.087(3) 0.052(3) -0.001(2) -0.011(2) -0.007(3)
C9 0.055(3) 0.101(3) 0.079(4) -0.024(3) -0.005(3) 0.011(3)
C10 0.125(6) 0.076(3) 0.206(7) -0.007(4) 0.048(5) 0.011(4)
C11 0.043(2) 0.035(2) 0.034(2) 0.0010(17) -0.0012(18) -0.0017(18)
C12 0.040(2) 0.047(2) 0.049(3) 0.009(2) -0.0052(19) -0.003(2)
C13 0.041(2) 0.052(2) 0.040(2) 0.002(2) 0.0013(19) 0.004(2)
C14 0.039(2) 0.057(2) 0.034(2) 0.0001(18) -0.0007(18) 0.001(2)
C15 0.060(3) 0.058(3) 0.045(3) -0.002(2) -0.007(2) -0.005(2)
C16 0.055(3) 0.080(3) 0.056(3) -0.013(2) -0.008(2) -0.003(3)
C17 0.078(4) 0.095(4) 0.076(4) -0.034(3) -0.005(3) -0.011(3)
C18 0.065(3) 0.055(2) 0.034(2) 0.0095(19) -0.005(2) -0.005(2)
C19 0.108(4) 0.068(3) 0.041(3) -0.003(2) -0.006(3) -0.011(3)
C20 0.127(6) 0.115(5) 0.150(6) -0.036(4) -0.031(5) -0.029(4)
O2 0.145(4) 0.109(3) 0.084(3) -0.016(2) -0.004(3) -0.067(3)
O1A 0.087(7) 0.062(4) 0.114(5) -0.007(4) 0.017(5) 0.008(4)
C6B 0.084(9) 0.070(5) 0.118(7) -0.001(6) 0.019(8) 0.010(7)
O1B 0.092(9) 0.075(5) 0.113(6) -0.032(5) -0.024(6) 0.006(5)
C6A 0.089(9) 0.077(5) 0.112(6) -0.031(5) -0.017(7) 0.016(6)
N1 0.057(2) 0.055(2) 0.033(2) -0.0039(16) -0.0071(17) 0.0001(17)
N2 0.059(2) 0.0478(19) 0.0321(19) 0.0000(16) 0.0050(17) 0.0006(17)
N6 0.045(2) 0.0413(18) 0.0328(19) 0.0054(14) -0.0038(15) -0.0011(16)
N7 0.0412(19) 0.0426(18) 0.0312(19) 0.0015(14) -0.0023(15) 0.0002(16)
Ni1 0.0448(5) 0.0535(5) 0.0263(4) -0.0018(3) -0.0023(3) -0.0093(4)
Ni2 0.0453(5) 0.0352(4) 0.0316(4) 0.000 0.0012(3) 0.000
Br1 0.0711(4) 0.0619(3) 0.0345(3) -0.0018(2) -0.0010(2) -0.0213(2)
Br2 0.0514(4) 0.0370(3) 0.0530(4) 0.000 -0.0090(3) 0.000
Br3 0.0649(5) 0.0372(3) 0.0827(5) 0.000 0.0231(4) 0.000

loop_
_atom_type_symbol
_atom_type_description
_atom_type_scat_dispersion_real
_atom_type_scat_dispersion_imag
_atom_type_scat_source
C C 0.0033 0.0016 'International Tables Vol C Tables 4.2.6.8 and 6.1.1.4'
H H 0.0000 0.0000 'International Tables Vol C Tables 4.2.6.8 and 6.1.1.4'
O O 0.0106 0.0060 'International Tables Vol C Tables 4.2.6.8 and 6.1.1.4'
N N 0.0061 0.0033 'International Tables Vol C Tables 4.2.6.8 and 6.1.1.4'
Ni Ni 0.3393 1.1124 'International Tables Vol C Tables 4.2.6.8 and 6.1.1.4'
Br Br -0.2901 2.4595 'International Tables Vol C Tables 4.2.6.8 and 6.1.1.4'

loop_
_geom_angle_atom_site_label_1
_geom_angle_atom_site_label_2
_geom_angle_atom_site_label_3
_geom_angle
_geom_angle_site_symmetry_1
_geom_angle_site_symmetry_3
N2 C1 N1 104.5(3) . .
N2 C1 Ni1 128.0(3) . .
N1 C1 Ni1 127.4(3) . .
C3 C2 N1 107.4(4) . .
C3 C2 H2 126.3 . .
N1 C2 H2 126.3 . .
C2 C3 N2 106.8(4) . .
C2 C3 H3 126.6 . .
N2 C3 H3 126.6 . .
N2 C4 C5 113.4(4) . .
N2 C4 H4A 108.9 . .
C5 C4 H4A 108.9 . .
N2 C4 H4B 108.9 . .
C5 C4 H4B 108.9 . .
H4A C4 H4B 107.7 . .
C6A C5 O1B 9(3) . .
C6A C5 C4 112.0(13) . .
O1B C5 C4 111.4(10) . .
C6A C5 H5A 109.2 . .
O1B C5 H5A 117.3 . .
C4 C5 H5A 109.2 . .
C6A C5 H5B 109.2 . .
O1B C5 H5B 101.3 . .
C4 C5 H5B 109.2 . .
H5A C5 H5B 107.9 . .
C6A C7 O1B 9(3) . .
C6A C7 H7A 109.5 . .
O1B C7 H7A 109.2 . .
C6A C7 H7B 109.5 . .
O1B C7 H7B 101.5 . .
H7A C7 H7B 109.5 . .
C6A C7 H7C 109.5 . .
O1B C7 H7C 117.3 . .
H7A C7 H7C 109.5 . .
H7B C7 H7C 109.5 . .
N1 C8 C9 112.1(4) . .
N1 C8 H8A 109.2 . .
C9 C8 H8A 109.2 . .
N1 C8 H8B 109.2 . .
C9 C8 H8B 109.2 . .
H8A C8 H8B 107.9 . .
O1A C9 C6B 6(4) . .
O1A C9 C8 112.0(8) . .
C6B C9 C8 110.8(15) . .
O1A C9 H9A 109.2 . .
C6B C9 H9A 104.5 . .
C8 C9 H9A 109.2 . .
O1A C9 H9B 109.2 . .
C6B C9 H9B 115.0 . .
C8 C9 H9B 109.2 . .
H9A C9 H9B 107.9 . .
O1A C10 C6B 6(4) . .
O1A C10 H10A 109.5 . .
C6B C10 H10A 108.1 . .
O1A C10 H10B 109.5 . .
C6B C10 H10B 115.3 . .
H10A C10 H10B 109.5 . .
O1A C10 H10C 109.5 . .
C6B C10 H10C 104.8 . .
H10A C10 H10C 109.5 . .
H10B C10 H10C 109.5 . .
N7 C11 N6 104.3(3) . .
N7 C11 Ni2 127.2(3) . .
N6 C11 Ni2 128.5(3) . .
C13 C12 N6 107.6(4) . .
C13 C12 H12 126.2 . .
N6 C12 H12 126.2 . .
C12 C13 N7 106.3(4) . .
C12 C13 H13 126.9 . .
N7 C13 H13 126.9 . .
N7 C14 C15 111.4(3) . .
N7 C14 H14A 109.3 . .
C15 C14 H14A 109.3 . .
N7 C14 H14B 109.3 . .
C15 C14 H14B 109.3 . .
H14A C14 H14B 108.0 . .
C16 C15 C14 112.3(4) . .
C16 C15 H15A 109.1 . .
C14 C15 H15A 109.1 . .
C16 C15 H15B 109.1 . .
C14 C15 H15B 109.1 . .
H15A C15 H15B 107.9 . .
C15 C16 C17 111.5(4) . .
C15 C16 H16A 109.3 . .
C17 C16 H16A 109.3 . .
C15 C16 H16B 109.3 . .
C17 C16 H16B 109.3 . .
H16A C16 H16B 108.0 . .
C16 C17 H17A 109.5 . .
C16 C17 H17B 109.5 . .
H17A C17 H17B 109.5 . .
C16 C17 H17C 109.5 . .
H17A C17 H17C 109.5 . .
H17B C17 H17C 109.5 . .
N6 C18 C19 113.6(3) . .
N6 C18 H18A 108.9 . .
C19 C18 H18A 108.9 . .
N6 C18 H18B 108.9 . .
C19 C18 H18B 108.9 . .
H18A C18 H18B 107.7 . .
O2 C19 C18 107.9(5) . .
O2 C19 H19A 110.1 . .
C18 C19 H19A 110.1 . .
O2 C19 H19B 110.1 . .
C18 C19 H19B 110.1 . .
H19A C19 H19B 108.4 . .
O2 C20 H20A 109.5 . .
O2 C20 H20B 109.5 . .
H20A C20 H20B 109.5 . .
O2 C20 H20C 109.5 . .
H20A C20 H20C 109.5 . .
H20B C20 H20C 109.5 . .
C20 O2 C19 114.9(5) . .
C9 O1A C10 113.8(14) . .
C9 C6B C10 111(3) . .
C9 C6B H6B1 109.5 . .
C10 C6B H6B1 109.5 . .
C9 C6B H6B2 109.5 . .
C10 C6B H6B2 109.5 . .
H6B1 C6B H6B2 108.1 . .
C5 O1B C7 110.4(16) . .
C5 C6A C7 113(2) . .
C5 C6A H6A1 109.1 . .
C7 C6A H6A1 109.1 . .
C5 C6A H6A2 109.1 . .
C7 C6A H6A2 109.1 . .
H6A1 C6A H6A2 107.8 . .
C1 N1 C2 110.4(4) . .
C1 N1 C8 124.0(4) . .
C2 N1 C8 125.6(4) . .
C1 N2 C3 110.9(4) . .
C1 N2 C4 124.6(4) . .
C3 N2 C4 124.4(4) . .
C11 N6 C12 110.7(3) . .
C11 N6 C18 123.7(4) . .
C12 N6 C18 125.6(3) . .
C11 N7 C13 111.1(3) . .
C11 N7 C14 124.1(3) . .
C13 N7 C14 124.6(3) . .
C1 Ni1 C1 180.000(1) 7_666 .
C1 Ni1 Br1 90.99(11) 7_666 7_666
C1 Ni1 Br1 89.01(11) . 7_666
C1 Ni1 Br1 89.01(11) 7_666 .
C1 Ni1 Br1 90.99(11) . .
Br1 Ni1 Br1 180.0 7_666 .
C11 Ni2 C11 179.9(3) . 2
C11 Ni2 Br3 89.97(10) . .
C11 Ni2 Br3 89.97(10) 2 .
C11 Ni2 Br2 90.03(10) . .
C11 Ni2 Br2 90.03(10) 2 .
Br3 Ni2 Br2 180.0 . .

loop_
_geom_bond_atom_site_label_1
_geom_bond_atom_site_label_2
_geom_bond_distance
_geom_bond_site_symmetry_2
C1 N2 1.342(5) .
C1 N1 1.358(5) .
C1 Ni1 1.911(4) .
C2 C3 1.324(7) .
C2 N1 1.377(5) .
C2 H2 0.9300 .
C3 N2 1.384(5) .
C3 H3 0.9300 .
C4 N2 1.471(5) .
C4 C5 1.518(6) .
C4 H4A 0.9700 .
C4 H4B 0.9700 .
C5 C6A 1.45(3) .
C5 O1B 1.46(2) .
C5 H5A 0.9700 .
C5 H5B 0.9700 .
C7 C6A 1.47(3) .
C7 O1B 1.50(2) .
C7 H7A 0.9600 .
C7 H7B 0.9600 .
C7 H7C 0.9600 .
C8 N1 1.454(6) .
C8 C9 1.515(7) .
C8 H8A 0.9700 .
C8 H8B 0.9700 .
C9 O1A 1.419(18) .
C9 C6B 1.45(3) .
C9 H9A 0.9700 .
C9 H9B 0.9700 .
C10 O1A 1.446(18) .
C10 C6B 1.46(3) .
C10 H10A 0.9600 .
C10 H10B 0.9600 .
C10 H10C 0.9600 .
C11 N7 1.348(5) .
C11 N6 1.361(5) .
C11 Ni2 1.905(4) .
C12 C13 1.333(6) .
C12 N6 1.374(5) .
C12 H12 0.9300 .
C13 N7 1.390(5) .
C13 H13 0.9300 .
C14 N7 1.455(5) .
C14 C15 1.540(5) .
C14 H14A 0.9700 .
C14 H14B 0.9700 .
C15 C16 1.492(6) .
C15 H15A 0.9700 .
C15 H15B 0.9700 .
C16 C17 1.512(6) .
C16 H16A 0.9700 .
C16 H16B 0.9700 .
C17 H17A 0.9600 .
C17 H17B 0.9600 .
C17 H17C 0.9600 .
C18 N6 1.465(5) .
C18 C19 1.493(6) .
C18 H18A 0.9700 .
C18 H18B 0.9700 .
C19 O2 1.456(7) .
C19 H19A 0.9700 .
C19 H19B 0.9700 .
C20 O2 1.343(6) .
C20 H20A 0.9600 .
C20 H20B 0.9600 .
C20 H20C 0.9600 .
C6B H6B1 0.9700 .
C6B H6B2 0.9700 .
C6A H6A1 0.9700 .
C6A H6A2 0.9700 .
Ni1 C1 1.911(4) 7_666
Ni1 Br1 2.3199(4) 7_666
Ni1 Br1 2.3199(4) .
Ni2 C11 1.905(4) 2
Ni2 Br3 2.3257(8) .
Ni2 Br2 2.3273(8) .
